data_1514467
loop_
_publ_author_name
'Meier, Samuel M.'
'Hanif, Muhammad'
'Adhireksan, Zenita'
'Pichler, Verena'
'Novak, Maria'
'Jirkovsky, Elisabeth'
'Jakupec, Michael A.'
'Arion, Vladimir B.'
'Davey, Curt A.'
'Keppler, Bernhard K.'
'Hartinger, Christian G.'

_publ_section_title
;
 Novel metal(ii) arene 2-pyridinecarbothioamides: a rationale to orally
 active organometallic anticancer agents
;
_journal_issue 4
_journal_name_full 'Chemical Science'
_journal_page_first 1837
_journal_paper_doi 10.1039/c3sc22294b
_journal_volume 4
_journal_year 2013
_chemical_formula_moiety 'C22 H23 Cl F N2 Ru S, C3 H6 O, Cl'
_chemical_formula_sum 'C25 H29 Cl2 F N2 O Ru S'
_chemical_formula_weight 596.53
_chemical_name_systematic
;
[Chlorido(hapto^6^-p-cymene)(N-{4-fluorophenyl}-2-pyridinecarbothioamide)ruthenium(II)]
chloride
;
_space_group_IT_number 14
_symmetry_cell_setting monoclinic
_symmetry_space_group_name_Hall '-P 2yn'
_symmetry_space_group_name_H-M 'P 1 21/n 1'
_atom_sites_solution_hydrogens geom
_atom_sites_solution_primary direct
_atom_sites_solution_secondary difmap
_audit_creation_method SHELXL-97
_cell_angle_alpha 90.00
_cell_angle_beta 90.353(3)
_cell_angle_gamma 90.00
_cell_formula_units_Z 4
_cell_length_a 14.0346(9)
_cell_length_b 8.6278(5)
_cell_length_c 22.7026(13)
_cell_measurement_reflns_used 6229
_cell_measurement_temperature 200(2)
_cell_measurement_theta_max 25.77
_cell_measurement_theta_min 2.53
_cell_volume 2749.0(3)
_computing_cell_refinement 'Bruker SAINT'
_computing_data_collection 'Bruker APEX2'
_computing_data_reduction 'Bruker SAINT'
_computing_molecular_graphics 'Bruker SHELXTL'
_computing_publication_material 'Bruker SHELXTL'
_computing_structure_refinement 'SHELXL-97 (Sheldrick, 2008)'
_computing_structure_solution 'SHELXS-97 (Sheldrick, 2008)'
_diffrn_ambient_temperature 200(2)
_diffrn_measured_fraction_theta_full 0.977
_diffrn_measured_fraction_theta_max 0.977
_diffrn_measurement_device_type 'Bruker APEXII CCD'
_diffrn_measurement_method '\f and \w scans'
_diffrn_radiation_monochromator graphite
_diffrn_radiation_source 'fine-focus sealed tube'
_diffrn_radiation_type MoK\a
_diffrn_radiation_wavelength 0.71073
_diffrn_reflns_av_R_equivalents 0.0820
_diffrn_reflns_av_sigmaI/netI 0.0870
_diffrn_reflns_limit_h_max 19
_diffrn_reflns_limit_h_min -19
_diffrn_reflns_limit_k_max 12
_diffrn_reflns_limit_k_min -11
_diffrn_reflns_limit_l_max 32
_diffrn_reflns_limit_l_min -31
_diffrn_reflns_number 44521
_diffrn_reflns_theta_full 30.18
_diffrn_reflns_theta_max 30.18
_diffrn_reflns_theta_min 2.91
_exptl_absorpt_coefficient_mu 0.867
_exptl_absorpt_correction_T_max 0.9498
_exptl_absorpt_correction_T_min 0.8457
_exptl_absorpt_correction_type multi-scan
_exptl_absorpt_process_details SADABS
_exptl_crystal_colour red
_exptl_crystal_density_diffrn 1.441
_exptl_crystal_density_method 'not measured'
_exptl_crystal_description stick
_exptl_crystal_F_000 1216
_exptl_crystal_size_max 0.20
_exptl_crystal_size_mid 0.10
_exptl_crystal_size_min 0.06
_refine_diff_density_max 0.789
_refine_diff_density_min -0.796
_refine_diff_density_rms 0.109
_refine_ls_extinction_method none
_refine_ls_goodness_of_fit_ref 0.980
_refine_ls_hydrogen_treatment constr
_refine_ls_matrix_type full
_refine_ls_number_parameters 301
_refine_ls_number_reflns 7964
_refine_ls_number_restraints 0
_refine_ls_restrained_S_all 0.980
_refine_ls_R_factor_all 0.1037
_refine_ls_R_factor_gt 0.0469
_refine_ls_shift/su_max 0.001
_refine_ls_shift/su_mean 0.000
_refine_ls_structure_factor_coef Fsqd
_refine_ls_weighting_details 'calc w=1/[\s^2^(Fo^2^)+(0.0599P)^2^+0.0000P] where P=(Fo^2^+2Fc^2^)/3'
_refine_ls_weighting_scheme calc
_refine_ls_wR_factor_gt 0.1031
_refine_ls_wR_factor_ref 0.1240
_reflns_number_gt 4782
_reflns_number_total 7964
_reflns_threshold_expression >2sigma(I)
_cod_data_source_file c3sc22294b.txt
_cod_data_source_block elji079
_cod_original_sg_symbol_H-M P21/n
_cod_database_code 1514467

loop_
_symmetry_equiv_pos_as_xyz
'x, y, z'
'-x+1/2, y+1/2, -z+1/2'
'-x, -y, -z'
'x-1/2, -y-1/2, z-1/2'

loop_
_atom_site_label
_atom_site_type_symbol
_atom_site_fract_x
_atom_site_fract_y
_atom_site_fract_z
_atom_site_U_iso_or_equiv
_atom_site_adp_type
_atom_site_occupancy
_atom_site_symmetry_multiplicity
_atom_site_calc_flag
_atom_site_refinement_flags
Ru1 Ru 0.852348(19) 0.19217(3) 0.148614(11) 0.02711(10) Uani 1 1 d .
Cl1 Cl 0.69763(7) 0.07907(10) 0.15852(4) 0.0411(2) Uani 1 1 d .
Cl2 Cl 0.87227(6) 0.40798(11) 0.94604(4) 0.0400(2) Uani 1 1 d .
S1 S 0.91848(7) -0.01602(10) 0.20087(4) 0.0359(2) Uani 1 1 d .
N1 N 0.86540(19) 0.0346(3) 0.07894(11) 0.0288(6) Uani 1 1 d .
N2 N 1.0141(2) -0.2440(3) 0.15050(12) 0.0305(6) Uani 1 1 d .
H200 H 1.0296 -0.2952 0.1184 0.037 Uiso 1 1 calc R
F1 F 1.1957(2) -0.4441(4) 0.35152(11) 0.0835(9) Uani 1 1 d .
C1 C 0.8234(3) 0.0633(4) 0.02681(15) 0.0397(9) Uani 1 1 d .
H1 H 0.7949 0.1620 0.0207 0.048 Uiso 1 1 calc R
C2 C 0.8196(3) -0.0422(4) -0.01771(16) 0.0445(10) Uani 1 1 d .
H2 H 0.7893 -0.0169 -0.0540 0.053 Uiso 1 1 calc R
C3 C 0.8602(3) -0.1864(4) -0.00960(16) 0.0379(9) Uani 1 1 d .
H3 H 0.8567 -0.2632 -0.0395 0.045 Uiso 1 1 calc R
C4 C 0.9062(2) -0.2158(4) 0.04314(15) 0.0324(8) Uani 1 1 d .
H4 H 0.9362 -0.3131 0.0497 0.039 Uiso 1 1 calc R
C5 C 0.9086(2) -0.1045(4) 0.08591(14) 0.0262(7) Uani 1 1 d .
C6 C 0.9512(2) -0.1321(4) 0.14470(14) 0.0266(7) Uani 1 1 d .
C7 C 1.0593(2) -0.2900(4) 0.20402(15) 0.0313(8) Uani 1 1 d .
C8 C 1.0078(3) -0.3256(4) 0.25349(16) 0.0347(8) Uani 1 1 d .
H8 H 0.9405 -0.3139 0.2531 0.042 Uiso 1 1 calc R
C9 C 1.0531(3) -0.3782(5) 0.30346(17) 0.0454(10) Uani 1 1 d .
H9 H 1.0182 -0.4039 0.3378 0.054 Uiso 1 1 calc R
C10 C 1.1503(3) -0.3923(5) 0.30195(19) 0.0526(11) Uani 1 1 d .
C11 C 1.2030(3) -0.3601(6) 0.25359(19) 0.0551(11) Uani 1 1 d .
H11 H 1.2701 -0.3741 0.2540 0.066 Uiso 1 1 calc R
C12 C 1.1569(3) -0.3064(5) 0.20386(17) 0.0430(9) Uani 1 1 d .
H12 H 1.1922 -0.2809 0.1697 0.052 Uiso 1 1 calc R
C13 C 0.9796(2) 0.3346(4) 0.16435(16) 0.0349(8) Uani 1 1 d .
C14 C 0.9160(3) 0.3527(4) 0.21136(16) 0.0371(9) Uani 1 1 d .
H14 H 0.9385 0.3358 0.2504 0.045 Uiso 1 1 calc R
C15 C 0.8219(3) 0.3943(4) 0.20284(15) 0.0340(8) Uani 1 1 d .
H15 H 0.7803 0.4002 0.2356 0.041 Uiso 1 1 calc R
C16 C 0.7868(2) 0.4284(3) 0.14517(15) 0.0297(7) Uani 1 1 d .
C17 C 0.8481(2) 0.4112(4) 0.09836(15) 0.0305(8) Uani 1 1 d .
H17 H 0.8262 0.4320 0.0595 0.037 Uiso 1 1 calc R
C18 C 0.9440(2) 0.3623(4) 0.10777(15) 0.0326(8) Uani 1 1 d .
H18 H 0.9845 0.3484 0.0748 0.039 Uiso 1 1 calc R
C19 C 1.0804(3) 0.2847(5) 0.1747(2) 0.0533(11) Uani 1 1 d .
H19A H 1.1219 0.3760 0.1755 0.080 Uiso 1 1 calc R
H19B H 1.1003 0.2152 0.1429 0.080 Uiso 1 1 calc R
H19C H 1.0850 0.2301 0.2125 0.080 Uiso 1 1 calc R
C20 C 0.6843(3) 0.4802(4) 0.13755(17) 0.0401(9) Uani 1 1 d .
H20 H 0.6449 0.4234 0.1671 0.048 Uiso 1 1 calc R
C21 C 0.6804(3) 0.6513(5) 0.1526(2) 0.0615(13) Uani 1 1 d .
H21A H 0.7060 0.6676 0.1924 0.092 Uiso 1 1 calc R
H21B H 0.6142 0.6872 0.1508 0.092 Uiso 1 1 calc R
H21C H 0.7186 0.7098 0.1242 0.092 Uiso 1 1 calc R
C22 C 0.6439(3) 0.4466(5) 0.07766(19) 0.0553(11) Uani 1 1 d .
H22A H 0.6466 0.3348 0.0702 0.083 Uiso 1 1 calc R
H22B H 0.6811 0.5015 0.0478 0.083 Uiso 1 1 calc R
H22C H 0.5774 0.4814 0.0759 0.083 Uiso 1 1 calc R
O1 O 0.0777(4) 0.2081(7) 0.3233(2) 0.1240(18) Uani 1 1 d .
C23 C 0.1049(4) 0.1416(8) 0.3675(3) 0.0761(15) Uani 1 1 d .
C24 C 0.1076(5) 0.2220(8) 0.4231(3) 0.112(2) Uani 1 1 d .
H24A H 0.1735 0.2270 0.4375 0.168 Uiso 1 1 calc R
H24B H 0.0684 0.1663 0.4517 0.168 Uiso 1 1 calc R
H24C H 0.0827 0.3273 0.4179 0.168 Uiso 1 1 calc R
C25 C 0.1344(5) -0.0184(8) 0.3687(4) 0.129(3) Uani 1 1 d .
H25A H 0.0781 -0.0855 0.3686 0.194 Uiso 1 1 calc R
H25B H 0.1722 -0.0378 0.4044 0.194 Uiso 1 1 calc R
H25C H 0.1732 -0.0406 0.3339 0.194 Uiso 1 1 calc R

loop_
_atom_site_aniso_label
_atom_site_aniso_U_11
_atom_site_aniso_U_22
_atom_site_aniso_U_33
_atom_site_aniso_U_23
_atom_site_aniso_U_13
_atom_site_aniso_U_12
Ru1 0.03590(17) 0.02663(15) 0.01884(14) -0.00146(11) 0.00333(11) 0.00181(11)
Cl1 0.0441(5) 0.0371(5) 0.0422(5) 0.0025(4) 0.0085(4) -0.0058(4)
Cl2 0.0445(5) 0.0467(5) 0.0289(5) -0.0006(4) 0.0074(4) 0.0067(4)
S1 0.0537(6) 0.0343(5) 0.0197(4) -0.0011(4) 0.0005(4) 0.0105(4)
N1 0.0370(16) 0.0306(15) 0.0188(14) -0.0018(12) 0.0015(12) 0.0041(12)
N2 0.0357(16) 0.0350(14) 0.0208(14) -0.0041(12) -0.0005(12) 0.0065(13)
F1 0.0759(18) 0.121(2) 0.0532(17) 0.0225(17) -0.0353(15) 0.0036(17)
C1 0.054(2) 0.037(2) 0.0280(19) 0.0005(16) -0.0049(18) 0.0125(17)
C2 0.058(3) 0.047(2) 0.028(2) -0.0074(18) -0.0128(19) 0.0122(19)
C3 0.047(2) 0.039(2) 0.0283(19) -0.0128(16) -0.0026(17) 0.0039(17)
C4 0.0361(19) 0.0307(18) 0.0306(19) -0.0067(15) 0.0002(16) 0.0078(14)
C5 0.0287(17) 0.0297(17) 0.0204(16) -0.0020(14) 0.0004(14) 0.0010(14)
C6 0.0293(17) 0.0279(16) 0.0227(17) -0.0004(14) 0.0032(14) -0.0019(14)
C7 0.0346(19) 0.0331(19) 0.0261(18) -0.0009(15) -0.0068(15) 0.0002(14)
C8 0.038(2) 0.0347(19) 0.032(2) 0.0024(16) -0.0028(16) 0.0004(15)
C9 0.053(3) 0.051(2) 0.032(2) 0.0046(19) -0.0041(19) -0.0045(19)
C10 0.059(3) 0.060(3) 0.038(2) 0.005(2) -0.021(2) 0.002(2)
C11 0.035(2) 0.084(3) 0.046(3) 0.004(2) -0.014(2) 0.001(2)
C12 0.036(2) 0.061(3) 0.032(2) -0.0008(19) -0.0048(17) 0.0029(18)
C13 0.036(2) 0.0341(19) 0.035(2) 0.0025(16) -0.0005(17) -0.0034(15)
C14 0.049(2) 0.0377(19) 0.0248(19) -0.0064(16) -0.0093(17) -0.0078(16)
C15 0.045(2) 0.0314(18) 0.0258(18) -0.0082(15) 0.0071(16) -0.0007(16)
C16 0.0391(19) 0.0202(15) 0.0300(19) -0.0033(14) 0.0038(16) -0.0013(14)
C17 0.040(2) 0.0252(17) 0.0269(18) -0.0008(14) 0.0050(15) 0.0004(14)
C18 0.0332(19) 0.0325(17) 0.032(2) 0.0034(15) 0.0095(16) -0.0005(15)
C19 0.040(2) 0.063(3) 0.057(3) 0.005(2) -0.006(2) 0.000(2)
C20 0.038(2) 0.041(2) 0.041(2) -0.0074(18) 0.0080(18) 0.0044(16)
C21 0.058(3) 0.041(2) 0.085(4) -0.014(2) 0.009(3) 0.016(2)
C22 0.043(2) 0.068(3) 0.054(3) -0.010(2) -0.008(2) 0.015(2)
O1 0.108(4) 0.186(5) 0.078(3) 0.024(3) -0.022(3) 0.000(3)
C23 0.059(3) 0.107(5) 0.063(4) 0.001(3) -0.004(3) -0.024(3)
C24 0.139(6) 0.124(6) 0.074(4) 0.004(4) -0.017(4) -0.034(5)
C25 0.090(5) 0.084(5) 0.214(9) -0.014(5) 0.021(5) -0.013(4)

loop_
_atom_type_symbol
_atom_type_description
_atom_type_scat_dispersion_real
_atom_type_scat_dispersion_imag
_atom_type_scat_source
C C 0.0033 0.0016 'International Tables Vol C Tables 4.2.6.8 and 6.1.1.4'
H H 0.0000 0.0000 'International Tables Vol C Tables 4.2.6.8 and 6.1.1.4'
N N 0.0061 0.0033 'International Tables Vol C Tables 4.2.6.8 and 6.1.1.4'
O O 0.0106 0.0060 'International Tables Vol C Tables 4.2.6.8 and 6.1.1.4'
F F 0.0171 0.0103 'International Tables Vol C Tables 4.2.6.8 and 6.1.1.4'
S S 0.1246 0.1234 'International Tables Vol C Tables 4.2.6.8 and 6.1.1.4'
Cl Cl 0.1484 0.1585 'International Tables Vol C Tables 4.2.6.8 and 6.1.1.4'
Ru Ru -1.2594 0.8363 'International Tables Vol C Tables 4.2.6.8 and 6.1.1.4'

loop_
_geom_angle_atom_site_label_1
_geom_angle_atom_site_label_2
_geom_angle_atom_site_label_3
_geom_angle
N1 Ru1 C18 93.54(12)
N1 Ru1 C14 150.53(13)
C18 Ru1 C14 66.79(13)
N1 Ru1 C15 164.73(12)
C18 Ru1 C15 79.53(13)
C14 Ru1 C15 36.98(13)
N1 Ru1 C13 114.29(12)
C18 Ru1 C13 37.36(13)
C14 Ru1 C13 37.49(13)
C15 Ru1 C13 67.81(13)
N1 Ru1 C17 99.64(11)
C18 Ru1 C17 38.01(12)
C14 Ru1 C17 78.63(13)
C15 Ru1 C17 66.56(13)
C13 Ru1 C17 67.94(13)
N1 Ru1 C16 127.07(11)
C18 Ru1 C16 67.20(12)
C14 Ru1 C16 67.04(13)
C15 Ru1 C16 37.67(12)
C13 Ru1 C16 80.21(12)
C17 Ru1 C16 36.17(12)
N1 Ru1 S1 81.28(8)
C18 Ru1 S1 120.19(9)
C14 Ru1 S1 89.82(10)
C15 Ru1 S1 113.97(10)
C13 Ru1 S1 91.56(9)
C17 Ru1 S1 158.07(9)
C16 Ru1 S1 151.43(9)
N1 Ru1 Cl1 83.68(8)
C18 Ru1 Cl1 149.20(9)
C14 Ru1 Cl1 124.58(10)
C15 Ru1 Cl1 95.28(10)
C13 Ru1 Cl1 161.98(10)
C17 Ru1 Cl1 112.10(9)
C16 Ru1 Cl1 90.08(9)
S1 Ru1 Cl1 89.81(3)
C6 S1 Ru1 100.44(12)
C1 N1 C5 117.5(3)
C1 N1 Ru1 120.4(2)
C5 N1 Ru1 121.9(2)
C6 N2 C7 125.9(3)
C6 N2 H200 117.1
C7 N2 H200 117.1
N1 C1 C2 123.1(3)
N1 C1 H1 118.4
C2 C1 H1 118.4
C1 C2 C3 119.3(3)
C1 C2 H2 120.3
C3 C2 H2 120.3
C4 C3 C2 118.2(3)
C4 C3 H3 120.9
C2 C3 H3 120.9
C5 C4 C3 119.8(3)
C5 C4 H4 120.1
C3 C4 H4 120.1
N1 C5 C4 122.1(3)
N1 C5 C6 115.3(3)
C4 C5 C6 122.4(3)
N2 C6 C5 118.5(3)
N2 C6 S1 123.1(3)
C5 C6 S1 118.4(2)
C8 C7 C12 120.5(3)
C8 C7 N2 121.7(3)
C12 C7 N2 117.7(3)
C9 C8 C7 120.4(3)
C9 C8 H8 119.8
C7 C8 H8 119.8
C10 C9 C8 117.7(4)
C10 C9 H9 121.2
C8 C9 H9 121.2
C11 C10 F1 118.7(4)
C11 C10 C9 123.4(4)
F1 C10 C9 117.9(4)
C10 C11 C12 118.5(4)
C10 C11 H11 120.8
C12 C11 H11 120.8
C7 C12 C11 119.6(4)
C7 C12 H12 120.2
C11 C12 H12 120.2
C18 C13 C14 117.0(3)
C18 C13 C19 121.8(3)
C14 C13 C19 121.2(3)
C18 C13 Ru1 70.11(19)
C14 C13 Ru1 70.5(2)
C19 C13 Ru1 129.2(3)
C15 C14 C13 122.3(3)
C15 C14 Ru1 71.66(19)
C13 C14 Ru1 72.1(2)
C15 C14 H14 118.8
C13 C14 H14 118.8
Ru1 C14 H14 130.2
C14 C15 C16 120.5(3)
C14 C15 Ru1 71.4(2)
C16 C15 Ru1 73.41(18)
C14 C15 H15 119.8
C16 C15 H15 119.8
Ru1 C15 H15 127.5
C17 C16 C15 118.1(3)
C17 C16 C20 122.7(3)
C15 C16 C20 119.2(3)
C17 C16 Ru1 70.74(19)
C15 C16 Ru1 68.92(18)
C20 C16 Ru1 131.5(2)
C16 C17 C18 120.6(3)
C16 C17 Ru1 73.10(19)
C18 C17 Ru1 69.34(19)
C16 C17 H17 119.7
C18 C17 H17 119.7
Ru1 C17 H17 130.5
C13 C18 C17 121.4(3)
C13 C18 Ru1 72.5(2)
C17 C18 Ru1 72.65(19)
C13 C18 H18 119.3
C17 C18 H18 119.3
Ru1 C18 H18 127.7
C13 C19 H19A 109.5
C13 C19 H19B 109.5
H19A C19 H19B 109.5
C13 C19 H19C 109.5
H19A C19 H19C 109.5
H19B C19 H19C 109.5
C22 C20 C16 113.6(3)
C22 C20 C21 112.3(4)
C16 C20 C21 107.3(3)
C22 C20 H20 107.8
C16 C20 H20 107.8
C21 C20 H20 107.8
C20 C21 H21A 109.5
C20 C21 H21B 109.5
H21A C21 H21B 109.5
C20 C21 H21C 109.5
H21A C21 H21C 109.5
H21B C21 H21C 109.5
C20 C22 H22A 109.5
C20 C22 H22B 109.5
H22A C22 H22B 109.5
C20 C22 H22C 109.5
H22A C22 H22C 109.5
H22B C22 H22C 109.5
O1 C23 C24 120.2(6)
O1 C23 C25 123.8(7)
C24 C23 C25 116.0(7)
C23 C24 H24A 109.5
C23 C24 H24B 109.5
H24A C24 H24B 109.5
C23 C24 H24C 109.5
H24A C24 H24C 109.5
H24B C24 H24C 109.5
C23 C25 H25A 109.5
C23 C25 H25B 109.5
H25A C25 H25B 109.5
C23 C25 H25C 109.5
H25A C25 H25C 109.5
H25B C25 H25C 109.5

loop_
_geom_bond_atom_site_label_1
_geom_bond_atom_site_label_2
_geom_bond_distance
Ru1 N1 2.095(3)
Ru1 C18 2.164(3)
Ru1 C14 2.175(3)
Ru1 C15 2.179(3)
Ru1 C13 2.195(3)
Ru1 C17 2.208(3)
Ru1 C16 2.238(3)
Ru1 S1 2.3414(9)
Ru1 Cl1 2.3924(9)
S1 C6 1.688(3)
N1 C1 1.342(4)
N1 C5 1.353(4)
N2 C6 1.314(4)
N2 C7 1.424(4)
N2 H200 0.8800
F1 C10 1.365(4)
C1 C2 1.361(5)
C1 H1 0.9500
C2 C3 1.381(5)
C2 H2 0.9500
C3 C4 1.380(5)
C3 H3 0.9500
C4 C5 1.366(4)
C4 H4 0.9500
C5 C6 1.479(4)
C7 C8 1.374(5)
C7 C12 1.376(5)
C8 C9 1.374(5)
C8 H8 0.9500
C9 C10 1.370(6)
C9 H9 0.9500
C10 C11 1.357(6)
C11 C12 1.378(5)
C11 H11 0.9500
C12 H12 0.9500
C13 C18 1.396(5)
C13 C14 1.405(5)
C13 C19 1.496(5)
C14 C15 1.381(5)
C14 H14 0.9500
C15 C16 1.427(5)
C15 H15 0.9500
C16 C17 1.380(4)
C16 C20 1.515(5)
C17 C18 1.424(5)
C17 H17 0.9500
C18 H18 0.9500
C19 H19A 0.9800
C19 H19B 0.9800
C19 H19C 0.9800
C20 C22 1.498(5)
C20 C21 1.516(5)
C20 H20 1.0000
C21 H21A 0.9800
C21 H21B 0.9800
C21 H21C 0.9800
C22 H22A 0.9800
C22 H22B 0.9800
C22 H22C 0.9800
O1 C23 1.216(6)
C23 C24 1.441(8)
C23 C25 1.441(8)
C24 H24A 0.9800
C24 H24B 0.9800
C24 H24C 0.9800
C25 H25A 0.9800
C25 H25B 0.9800
C25 H25C 0.9800

loop_
_geom_torsion_atom_site_label_1
_geom_torsion_atom_site_label_2
_geom_torsion_atom_site_label_3
_geom_torsion_atom_site_label_4
_geom_torsion
N1 Ru1 S1 C6 11.09(14)
C18 Ru1 S1 C6 -77.95(16)
C14 Ru1 S1 C6 -140.71(15)
C15 Ru1 S1 C6 -169.58(15)
C13 Ru1 S1 C6 -103.25(15)
C17 Ru1 S1 C6 -83.1(3)
C16 Ru1 S1 C6 -175.5(2)
Cl1 Ru1 S1 C6 94.72(12)
C18 Ru1 N1 C1 -71.3(3)
C14 Ru1 N1 C1 -117.5(3)
C15 Ru1 N1 C1 -9.0(6)
C13 Ru1 N1 C1 -103.6(3)
C17 Ru1 N1 C1 -33.6(3)
C16 Ru1 N1 C1 -7.4(3)
S1 Ru1 N1 C1 168.6(3)
Cl1 Ru1 N1 C1 77.9(3)
C18 Ru1 N1 C5 114.6(3)
C14 Ru1 N1 C5 68.4(4)
C15 Ru1 N1 C5 176.9(4)
C13 Ru1 N1 C5 82.3(3)
C17 Ru1 N1 C5 152.3(2)
C16 Ru1 N1 C5 178.5(2)
S1 Ru1 N1 C5 -5.5(2)
Cl1 Ru1 N1 C5 -96.2(2)
C5 N1 C1 C2 2.4(5)
Ru1 N1 C1 C2 -171.9(3)
N1 C1 C2 C3 0.2(6)
C1 C2 C3 C4 -2.2(6)
C2 C3 C4 C5 1.4(5)
C1 N1 C5 C4 -3.2(5)
Ru1 N1 C5 C4 171.1(2)
C1 N1 C5 C6 -178.2(3)
Ru1 N1 C5 C6 -3.9(4)
C3 C4 C5 N1 1.3(5)
C3 C4 C5 C6 176.0(3)
C7 N2 C6 C5 -177.6(3)
C7 N2 C6 S1 3.7(5)
N1 C5 C6 N2 -162.9(3)
C4 C5 C6 N2 22.1(5)
N1 C5 C6 S1 15.9(4)
C4 C5 C6 S1 -159.2(3)
Ru1 S1 C6 N2 161.1(3)
Ru1 S1 C6 C5 -17.6(3)
C6 N2 C7 C8 52.7(5)
C6 N2 C7 C12 -131.0(4)
C12 C7 C8 C9 0.0(5)
N2 C7 C8 C9 176.2(3)
C7 C8 C9 C10 0.4(6)
C8 C9 C10 C11 -1.3(7)
C8 C9 C10 F1 179.8(4)
F1 C10 C11 C12 -179.4(4)
C9 C10 C11 C12 1.8(7)
C8 C7 C12 C11 0.4(6)
N2 C7 C12 C11 -175.9(4)
C10 C11 C12 C7 -1.3(7)
N1 Ru1 C13 C18 61.4(2)
C14 Ru1 C13 C18 -129.8(3)
C15 Ru1 C13 C18 -102.2(2)
C17 Ru1 C13 C18 -29.5(2)
C16 Ru1 C13 C18 -65.0(2)
S1 Ru1 C13 C18 142.50(19)
Cl1 Ru1 C13 C18 -123.3(3)
N1 Ru1 C13 C14 -168.8(2)
C18 Ru1 C13 C14 129.8(3)
C15 Ru1 C13 C14 27.7(2)
C17 Ru1 C13 C14 100.3(2)
C16 Ru1 C13 C14 64.8(2)
S1 Ru1 C13 C14 -87.7(2)
Cl1 Ru1 C13 C14 6.5(4)
N1 Ru1 C13 C19 -54.0(4)
C18 Ru1 C13 C19 -115.4(4)
C14 Ru1 C13 C19 114.8(4)
C15 Ru1 C13 C19 142.5(4)
C17 Ru1 C13 C19 -144.9(4)
C16 Ru1 C13 C19 179.6(4)
S1 Ru1 C13 C19 27.1(4)
Cl1 Ru1 C13 C19 121.3(4)
C18 C13 C14 C15 0.7(5)
C19 C13 C14 C15 -178.1(3)
Ru1 C13 C14 C15 -53.4(3)
C18 C13 C14 Ru1 54.1(3)
C19 C13 C14 Ru1 -124.7(3)
N1 Ru1 C14 C15 155.5(2)
C18 Ru1 C14 C15 103.9(2)
C13 Ru1 C14 C15 134.4(3)
C17 Ru1 C14 C15 65.9(2)
C16 Ru1 C14 C15 30.0(2)
S1 Ru1 C14 C15 -132.8(2)
Cl1 Ru1 C14 C15 -43.2(2)
N1 Ru1 C14 C13 21.1(4)
C18 Ru1 C14 C13 -30.5(2)
C15 Ru1 C14 C13 -134.4(3)
C17 Ru1 C14 C13 -68.4(2)
C16 Ru1 C14 C13 -104.4(2)
S1 Ru1 C14 C13 92.8(2)
Cl1 Ru1 C14 C13 -177.56(16)
C13 C14 C15 C16 -3.2(5)
Ru1 C14 C15 C16 -56.8(3)
C13 C14 C15 Ru1 53.6(3)
N1 Ru1 C15 C14 -129.1(4)
C18 Ru1 C15 C14 -65.1(2)
C13 Ru1 C15 C14 -28.0(2)
C17 Ru1 C15 C14 -102.6(2)
C16 Ru1 C15 C14 -131.2(3)
S1 Ru1 C15 C14 53.4(2)
Cl1 Ru1 C15 C14 145.5(2)
N1 Ru1 C15 C16 2.1(6)
C18 Ru1 C15 C16 66.1(2)
C14 Ru1 C15 C16 131.2(3)
C13 Ru1 C15 C16 103.2(2)
C17 Ru1 C15 C16 28.56(19)
S1 Ru1 C15 C16 -175.40(16)
Cl1 Ru1 C15 C16 -83.26(19)
C14 C15 C16 C17 3.1(5)
Ru1 C15 C16 C17 -52.7(3)
C14 C15 C16 C20 -177.5(3)
Ru1 C15 C16 C20 126.8(3)
C14 C15 C16 Ru1 55.8(3)
N1 Ru1 C16 C17 -47.3(2)
C18 Ru1 C16 C17 29.2(2)
C14 Ru1 C16 C17 102.5(2)
C15 Ru1 C16 C17 132.0(3)
C13 Ru1 C16 C17 65.8(2)
S1 Ru1 C16 C17 140.79(19)
Cl1 Ru1 C16 C17 -129.46(19)
N1 Ru1 C16 C15 -179.31(18)
C18 Ru1 C16 C15 -102.8(2)
C14 Ru1 C16 C15 -29.4(2)
C13 Ru1 C16 C15 -66.2(2)
C17 Ru1 C16 C15 -132.0(3)
S1 Ru1 C16 C15 8.8(3)
Cl1 Ru1 C16 C15 98.56(19)
N1 Ru1 C16 C20 69.7(4)
C18 Ru1 C16 C20 146.2(4)
C14 Ru1 C16 C20 -140.4(4)
C15 Ru1 C16 C20 -110.9(4)
C13 Ru1 C16 C20 -177.1(3)
C17 Ru1 C16 C20 117.1(4)
S1 Ru1 C16 C20 -102.1(3)
Cl1 Ru1 C16 C20 -12.4(3)
C15 C16 C17 C18 -0.7(5)
C20 C16 C17 C18 179.9(3)
Ru1 C16 C17 C18 -52.5(3)
C15 C16 C17 Ru1 51.8(3)
C20 C16 C17 Ru1 -127.6(3)
N1 Ru1 C17 C16 143.5(2)
C18 Ru1 C17 C16 -133.2(3)
C14 Ru1 C17 C16 -66.5(2)
C15 Ru1 C17 C16 -29.7(2)
C13 Ru1 C17 C16 -104.1(2)
S1 Ru1 C17 C16 -125.9(2)
Cl1 Ru1 C17 C16 56.4(2)
N1 Ru1 C17 C18 -83.4(2)
C14 Ru1 C17 C18 66.7(2)
C15 Ru1 C17 C18 103.5(2)
C13 Ru1 C17 C18 29.0(2)
C16 Ru1 C17 C18 133.2(3)
S1 Ru1 C17 C18 7.2(4)
Cl1 Ru1 C17 C18 -170.41(17)
C14 C13 C18 C17 1.7(5)
C19 C13 C18 C17 -179.4(3)
Ru1 C13 C18 C17 56.0(3)
C14 C13 C18 Ru1 -54.3(3)
C19 C13 C18 Ru1 124.5(3)
C16 C17 C18 C13 -1.8(5)
Ru1 C17 C18 C13 -56.0(3)
C16 C17 C18 Ru1 54.2(3)
N1 Ru1 C18 C13 -126.7(2)
C14 Ru1 C18 C13 30.6(2)
C15 Ru1 C18 C13 67.0(2)
C17 Ru1 C18 C13 132.1(3)
C16 Ru1 C18 C13 104.3(2)
S1 Ru1 C18 C13 -44.7(2)
Cl1 Ru1 C18 C13 149.68(18)
N1 Ru1 C18 C17 101.1(2)
C14 Ru1 C18 C17 -101.6(2)
C15 Ru1 C18 C17 -65.1(2)
C13 Ru1 C18 C17 -132.1(3)
C16 Ru1 C18 C17 -27.84(19)
S1 Ru1 C18 C17 -176.89(16)
Cl1 Ru1 C18 C17 17.5(3)
C17 C16 C20 C22 24.6(5)
C15 C16 C20 C22 -154.9(3)
Ru1 C16 C20 C22 -68.0(5)
C17 C16 C20 C21 -100.1(4)
C15 C16 C20 C21 80.5(4)
Ru1 C16 C20 C21 167.3(3)
